data_4312670
loop_
_publ_author_name
'Chizu Shimokawa'
'Seiji Yokota'
'Yoshimitsu Tachi'
'Nagatoshi Nishiwaki'
'Masahiro Ariga'
'Shinobu Itoh'

_publ_section_title
;
 Substituent Effects of \b-Diketiminate Ligands on the Structure and
 Physicochemical Properties of Copper(II) Complexes
;
_journal_name_full 'Inorganic Chemistry'
_journal_page_first 8395
_journal_page_last 8405
_journal_paper_doi 10.1021/ic0344766
_journal_volume 42
_journal_year 2003
_chemical_formula_moiety 'C30 H39 Cu N3 O2 '
_chemical_formula_sum 'C30 H39 Cu N3 O2'
_chemical_formula_weight 537.20
_space_group_IT_number 62
_symmetry_cell_setting orthorhombic
_symmetry_Int_Tables_number 62
_symmetry_space_group_name_Hall '-P 2ac 2n'
_symmetry_space_group_name_H-M 'P n m a'
_cell_angle_alpha 90
_cell_angle_beta 90
_cell_angle_gamma 90
_cell_formula_units_Z 4
_cell_length_a 12.435(2)
_cell_length_b 21.398(4)
_cell_length_c 10.729(2)
_cell_measurement_reflns_used 21538
_cell_measurement_temperature 158.1
_cell_measurement_theta_max 27.5
_cell_measurement_theta_min 3.1
_cell_volume 2854.8(9)
_computing_cell_refinement PROCESS-AUTO
_computing_data_collection PROCESS-AUTO
_computing_data_reduction CrystalStructure
_computing_molecular_graphics 'ORTEP3 '
_computing_publication_material 'CrystalStructure Ver. 3.10'
_computing_structure_refinement CRYSTALS
_computing_structure_solution SIR92
_diffrn_detector_area_resol_mean 10.00
_diffrn_measured_fraction_theta_full 0.9951
_diffrn_measured_fraction_theta_max 0.9951
_diffrn_measurement_device_type 'Rigaku RAXIS-RAPID'
_diffrn_measurement_method \w
_diffrn_radiation_type 'Mo K\a'
_diffrn_radiation_wavelength 0.7107
_diffrn_reflns_av_R_equivalents 0.051
_diffrn_reflns_limit_h_max 16
_diffrn_reflns_limit_h_min -16
_diffrn_reflns_limit_k_max 27
_diffrn_reflns_limit_k_min -24
_diffrn_reflns_limit_l_max 13
_diffrn_reflns_limit_l_min -13
_diffrn_reflns_number 27321
_diffrn_reflns_theta_full 27.49
_diffrn_reflns_theta_max 27.49
_exptl_absorpt_coefficient_mu 0.795
_exptl_absorpt_correction_T_max 0.853
_exptl_absorpt_correction_T_min 0.528
_exptl_crystal_colour green
_exptl_crystal_density_diffrn 1.250
_exptl_crystal_density_method 'not measured'
_exptl_crystal_description prism
_exptl_crystal_F_000 1140.00
_exptl_crystal_size_max 0.30
_exptl_crystal_size_mid 0.20
_exptl_crystal_size_min 0.20
_refine_diff_density_max 0.29
_refine_diff_density_min -0.31
_refine_ls_extinction_coef -102.8(2)
_refine_ls_extinction_method 'Larson (1970) Crystallographic Computing eq. 22'
_refine_ls_goodness_of_fit_ref 1.028
_refine_ls_hydrogen_treatment refall
_refine_ls_number_parameters 194
_refine_ls_number_reflns 2027
_refine_ls_R_factor_gt 0.0240
_refine_ls_shift/su_max 0.0000
_refine_ls_structure_factor_coef F
_refine_ls_weighting_details 'w = 1/[0.0010Fo^2^ + 0.1500\s^2^(Fo) + 0.0000]'
_refine_ls_weighting_scheme calc
_refine_ls_wR_factor_ref 0.0360
_reflns_number_gt 2027
_reflns_number_total 3347
_reflns_threshold_expression F^2^>2.0\s(F^2^)
_cod_data_source_file ic0344766si20030507_070735_11.cif
_cod_data_source_block '_[Cu(II)CNLDipp]'
_cod_original_formula_sum 'C30 H39 Cu N3 O2 '
_cod_database_code 4312670

loop_
_symmetry_equiv_pos_as_xyz
x,y,z
-x,-y,-z
-x+1/2,y+1/2,z+1/2
x+1/2,-y+1/2,-z+1/2
x,-y+1/2,z
-x,y+1/2,-z
-x+1/2,-y,z+1/2
x+1/2,y,-z+1/2

loop_
_atom_site_label
_atom_site_type_symbol
_atom_site_fract_x
_atom_site_fract_y
_atom_site_fract_z
_atom_site_U_iso_or_equiv
_atom_site_adp_type
_atom_site_occupancy
_atom_site_symmetry_multiplicity
_atom_site_calc_flag
_atom_site_refinement_flags
_atom_site_disorder_assembly
_atom_site_disorder_group
Cu1 Cu 0.35434(3) 0.2500 0.11190(3) 0.01824(8) Uani 1.00 1 d . . .
O1 O 0.2199(1) 0.30071(6) 0.0770(1) 0.0270(4) Uani 1.00 1 d . . .
N1 N 0.4599(1) 0.31688(7) 0.1028(1) 0.0178(4) Uani 1.00 1 d . . .
N2 N 0.8193(2) 0.2500 0.1670(3) 0.0270(6) Uani 1.00 1 d . . .
C1 C 0.6157(2) 0.2500 0.1237(3) 0.0183(6) Uani 1.00 1 d . . .
C2 C 0.5633(1) 0.30866(8) 0.1140(2) 0.0185(4) Uani 1.00 1 d . . .
C3 C 0.7284(2) 0.2500 0.1444(3) 0.0208(7) Uani 1.00 1 d . . .
C4 C 0.4225(1) 0.38075(8) 0.0896(2) 0.0191(5) Uani 1.00 1 d . . .
C5 C 0.3815(1) 0.39867(9) -0.0263(2) 0.0214(5) Uani 1.00 1 d . . .
C6 C 0.3468(2) 0.46051(9) -0.0394(2) 0.0274(5) Uani 1.00 1 d . . .
C7 C 0.3515(2) 0.50146(9) 0.0597(2) 0.0301(5) Uani 1.00 1 d . . .
C8 C 0.3893(2) 0.48210(9) 0.1734(2) 0.0276(5) Uani 1.00 1 d . . .
C9 C 0.4263(2) 0.42095(8) 0.1918(2) 0.0211(5) Uani 1.00 1 d . . .
C10 C 0.3783(2) 0.3538(1) -0.1355(2) 0.0266(5) Uani 1.00 1 d . . .
C11 C 0.4829(2) 0.3560(1) -0.2087(2) 0.0463(7) Uani 1.00 1 d . . .
C12 C 0.2813(2) 0.3633(1) -0.2202(2) 0.0470(7) Uani 1.00 1 d . . .
C13 C 0.4665(2) 0.40148(9) 0.3194(2) 0.0280(5) Uani 1.00 1 d . . .
C14 C 0.5721(2) 0.4350(1) 0.3530(2) 0.0414(7) Uani 1.00 1 d . . .
C15 C 0.3814(2) 0.4119(1) 0.4187(2) 0.0421(7) Uani 1.00 1 d . . .
C16 C 0.1700(2) 0.2500 0.0589(3) 0.0231(7) Uani 1.00 1 d . . .
C17 C 0.0558(2) 0.25000(1) 0.0158(3) 0.0344(8) Uani 1.00 1 d . . .
H1 H 0.6075(1) 0.34487(8) 0.1168(2) 0.022(1) Uiso 1.00 1 c . . .
H2 H 0.3200(2) 0.47424(9) -0.1177(2) 0.033(1) Uiso 1.00 1 c . . .
H3 H 0.3284(2) 0.54345(9) 0.0492(2) 0.036(1) Uiso 1.00 1 c . . .
H4 H 0.3900(2) 0.51047(9) 0.2415(2) 0.033(1) Uiso 1.00 1 c . . .
H5 H 0.3724(2) 0.3128(1) -0.1019(2) 0.032(1) Uiso 1.00 1 c . . .
H6 H 0.5414(2) 0.3473(1) -0.1544(2) 0.056(1) Uiso 1.00 1 c . . .
H7 H 0.4811(2) 0.3258(1) -0.2736(2) 0.056(1) Uiso 1.00 1 c . . .
H8 H 0.4916(2) 0.3965(1) -0.2436(2) 0.056(1) Uiso 1.00 1 c . . .
H9 H 0.2843(2) 0.4040(1) -0.2552(2) 0.056(1) Uiso 1.00 1 c . . .
H10 H 0.2828(2) 0.3331(1) -0.2851(2) 0.056(1) Uiso 1.00 1 c . . .
H11 H 0.2168(2) 0.3588(1) -0.1735(2) 0.056(1) Uiso 1.00 1 c . . .
H12 H 0.4811(2) 0.35795(9) 0.3158(2) 0.033(1) Uiso 1.00 1 c . . .
H13 H 0.6245(2) 0.4265(1) 0.2908(2) 0.050(1) Uiso 1.00 1 c . . .
H14 H 0.5974(2) 0.4207(1) 0.4315(2) 0.050(1) Uiso 1.00 1 c . . .
H15 H 0.5595(2) 0.4787(1) 0.3569(2) 0.050(1) Uiso 1.00 1 c . . .
H16 H 0.4076(2) 0.3976(1) 0.4969(2) 0.051(1) Uiso 1.00 1 c . . .
H17 H 0.3653(2) 0.4552(1) 0.4240(2) 0.051(1) Uiso 1.00 1 c . . .
H18 H 0.3181(2) 0.3894(1) 0.3974(2) 0.051(1) Uiso 1.00 1 c . . .
H19 H 0.0101(2) 0.25000(1) 0.0912(3) 0.042(1) Uiso 1.00 1 c . . .
H20 H 0.0341(2) 0.21300(1) -0.0178(3) 0.042(1) Uiso 1.00 1 c . . .

loop_
_atom_site_aniso_label
_atom_site_aniso_U_11
_atom_site_aniso_U_22
_atom_site_aniso_U_33
_atom_site_aniso_U_12
_atom_site_aniso_U_13
_atom_site_aniso_U_23
Cu1 0.0136(2) 0.0151(2) 0.0260(2) 0.0000 0.0002(1) 0.0000
O1 0.0193(7) 0.0214(7) 0.0403(9) 0.0011(6) -0.0025(6) 0.0036(6)
N1 0.0189(7) 0.0143(7) 0.0203(8) 0.0016(6) 0.0008(7) 0.0007(7)
N2 0.021(1) 0.029(1) 0.031(1) 0.0000 -0.002(1) 0.0000
C1 0.014(1) 0.019(1) 0.022(1) 0.0000 0.001(1) 0.0000
C2 0.0188(8) 0.0176(8) 0.0191(8) -0.0030(7) 0.0001(8) -0.0016(8)
C3 0.023(1) 0.018(1) 0.021(1) 0.0000 0.001(1) 0.0000
C4 0.0167(8) 0.0138(8) 0.027(1) -0.0006(7) 0.0009(7) 0.0015(7)
C5 0.0198(9) 0.0189(9) 0.026(1) -0.0013(7) 0.0012(8) 0.0029(8)
C6 0.027(1) 0.0238(9) 0.032(1) 0.0021(8) -0.0032(9) 0.0082(8)
C7 0.031(1) 0.0175(9) 0.042(1) 0.0046(9) -0.000(1) 0.0049(9)
C8 0.030(1) 0.0169(9) 0.036(1) 0.0021(8) 0.000(1) -0.0047(9)
C9 0.0200(9) 0.0163(9) 0.027(1) -0.0001(7) 0.0003(9) -0.0002(8)
C10 0.032(1) 0.0240(9) 0.023(1) -0.0016(8) -0.0014(8) 0.0019(8)
C11 0.049(2) 0.052(2) 0.038(1) -0.004(1) 0.011(1) -0.012(1)
C12 0.052(2) 0.052(2) 0.037(1) 0.003(1) -0.016(1) -0.008(1)
C13 0.037(1) 0.021(1) 0.026(1) 0.0039(9) -0.0026(9) -0.0049(9)
C14 0.042(1) 0.038(1) 0.044(2) 0.002(1) -0.016(1) -0.004(1)
C15 0.056(2) 0.040(1) 0.031(1) 0.004(1) 0.006(1) -0.005(1)
C16 0.017(1) 0.032(1) 0.020(1) 0.0000 0.003(1) 0.0000
C17 0.022(1) 0.040(2) 0.041(2) 0.0000 -0.008(1) 0.0000

loop_
_atom_type_symbol
_atom_type_description
_atom_type_scat_dispersion_real
_atom_type_scat_dispersion_imag
_atom_type_scat_source
C C 0.003 0.002
;
International Tables for Crystallography
(1992, Vol. C, Tables 4.2.6.8 and 6.1.1.4)
;
H H 0.000 0.000
;
International Tables for Crystallography
(1992, Vol. C, Table 6.1.1.4)
;
Cu Cu 0.320 1.265
;
International Tables for Crystallography
(1992, Vol. C, Tables 4.2.6.8 and 6.1.1.4)
;
N N 0.006 0.003
;
International Tables for Crystallography
(1992, Vol. C, Tables 4.2.6.8 and 6.1.1.4)
;
O O 0.011 0.006
;
International Tables for Crystallography
(1992, Vol. C, Tables 4.2.6.8 and 6.1.1.4)
;

loop_
_geom_angle_atom_site_label_1
_geom_angle_site_symmetry_1
_geom_angle_atom_site_label_2
_geom_angle_site_symmetry_2
_geom_angle_atom_site_label_3
_geom_angle_site_symmetry_3
_geom_angle
_geom_angle_publ_flag
O1 . Cu1 . N1 . 98.82(6) yes
O1 . Cu1 . C16 . 32.37(4) yes
N1 . Cu1 . C16 . 130.02(5) yes
Cu1 . O1 . C16 . 88.50(13) yes
Cu1 . N1 . C2 . 124.20(12) yes
Cu1 . N1 . C4 . 118.85(12) yes
C2 . N1 . C4 . 116.86(15) yes
C2 . C1 . C3 . 117.73(12) yes
N1 . C2 . C1 . 125.41(18) yes
N1 . C2 . H1 . 117.6(2) no
C1 . C2 . H1 . 117.0(2) no
N2 . C3 . C1 . 176.9(3) yes
N1 . C4 . C5 . 117.52(16) yes
N1 . C4 . C9 . 119.63(17) yes
C5 . C4 . C9 . 122.83(17) yes
C4 . C5 . C6 . 117.50(18) yes
C4 . C5 . C10 . 121.56(17) yes
C6 . C5 . C10 . 120.90(18) yes
C5 . C6 . C7 . 120.70(19) yes
C5 . C6 . H2 . 119.3(2) no
C7 . C6 . H2 . 120.0(2) no
C6 . C7 . C8 . 120.54(17) yes
C6 . C7 . H3 . 119.8(2) no
C8 . C7 . H3 . 119.7(2) no
C7 . C8 . C9 . 121.33(19) yes
C7 . C8 . H4 . 119.6(2) no
C9 . C8 . H4 . 119.0(2) no
C4 . C9 . C8 . 117.05(19) yes
C4 . C9 . C13 . 123.46(17) yes
C8 . C9 . C13 . 119.49(18) yes
C5 . C10 . C11 . 110.87(17) yes
C5 . C10 . C12 . 113.39(18) yes
C11 . C10 . C12 . 111.44(19) yes
C5 . C10 . H5 . 107.0(2) no
C11 . C10 . H5 . 106.9(2) no
C12 . C10 . H5 . 106.8(2) no
C10 . C11 . H6 . 109.4(3) no
C10 . C11 . H7 . 109.7(3) no
H6 . C11 . H7 . 109.5(3) no
C10 . C11 . H8 . 109.3(3) no
H6 . C11 . H8 . 109.5(3) no
H7 . C11 . H8 . 109.5(3) no
C10 . C12 . H9 . 109.2(3) no
C10 . C12 . H10 . 109.3(3) no
H9 . C12 . H10 . 109.5(3) no
C10 . C12 . H11 . 109.9(3) no
H9 . C12 . H11 . 109.5(3) no
H10 . C12 . H11 . 109.5(3) no
C9 . C13 . C14 . 111.42(18) yes
C9 . C13 . C15 . 111.34(18) yes
C14 . C13 . C15 . 111.19(19) yes
C9 . C13 . H12 . 107.3(2) no
C14 . C13 . H12 . 107.6(2) no
C15 . C13 . H12 . 107.8(2) no
C13 . C14 . H13 . 109.3(3) no
C13 . C14 . H14 . 109.9(3) no
H13 . C14 . H14 . 109.5(3) no
C13 . C14 . H15 . 109.2(3) no
H13 . C14 . H15 . 109.5(3) no
H14 . C14 . H15 . 109.5(3) no
C13 . C15 . H16 . 109.5(3) no
C13 . C15 . H17 . 109.4(3) no
H16 . C15 . H17 . 109.5(3) no
C13 . C15 . H18 . 109.5(3) no
H16 . C15 . H18 . 109.5(3) no
H17 . C15 . H18 . 109.5(3) no
Cu1 . C16 . O1 . 59.13(12) yes
Cu1 . C16 . C17 . 175.8(2) yes
O1 . C16 . C17 . 120.93(12) yes
C16 . C17 . H19 . 107.0(2) no
C16 . C17 . H20 . 113.9(2) no
H19 . C17 . H20 . 98.8(3) no

loop_
_geom_bond_atom_site_label_1
_geom_bond_site_symmetry_1
_geom_bond_atom_site_label_2
_geom_bond_site_symmetry_2
_geom_bond_distance
_geom_bond_publ_flag
Cu1 . O1 . 2.0278(14) yes
Cu1 . N1 . 1.9442(15) yes
Cu1 . C16 . 2.362(3) yes
O1 . C16 . 1.2650(19) yes
N1 . C2 . 1.304(2) yes
N1 . C4 . 1.450(2) yes
N2 . C3 . 1.156(4) yes
C1 . C2 . 1.418(2) yes
C1 . C3 . 1.419(4) yes
C2 . H1 . 0.950(2) no
C4 . C5 . 1.398(3) yes
C4 . C9 . 1.394(3) yes
C5 . C6 . 1.399(3) yes
C5 . C10 . 1.517(3) yes
C6 . C7 . 1.379(3) yes
C6 . H2 . 0.950(3) no
C7 . C8 . 1.371(3) yes
C7 . H3 . 0.950(3) no
C8 . C9 . 1.401(3) yes
C8 . H4 . 0.950(3) no
C9 . C13 . 1.516(3) yes
C10 . C11 . 1.520(3) yes
C10 . C12 . 1.523(3) yes
C10 . H5 . 0.950(3) no
C11 . H6 . 0.950(4) no
C11 . H7 . 0.950(4) no
C11 . H8 . 0.950(4) no
C12 . H9 . 0.950(4) no
C12 . H10 . 0.950(4) no
C12 . H11 . 0.950(4) no
C13 . C14 . 1.539(3) yes
C13 . C15 . 1.518(3) yes
C13 . H12 . 0.950(3) no
C14 . H13 . 0.950(4) no
C14 . H14 . 0.950(4) no
C14 . H15 . 0.950(3) no
C15 . H16 . 0.950(3) no
C15 . H17 . 0.950(4) no
C15 . H18 . 0.950(4) no
C16 . C17 . 1.493(4) yes
C17 . H19 . 0.989(5) no
C17 . H20 . 0.911(2) no

loop_
_geom_contact_atom_site_label_1
_geom_contact_site_symmetry_1
_geom_contact_atom_site_label_2
_geom_contact_site_symmetry_2
_geom_contact_distance
_geom_contact_publ_flag
Cu1 . O1 . 2.0278(14) yes
Cu1 . O1 5_555 2.0278(14) yes
Cu1 . N1 . 1.9442(15) yes
Cu1 . N1 5_555 1.9442(15) yes
Cu1 . N2 4_455 2.411(3) yes
Cu1 . C1 . 3.253(3) yes
Cu1 . C2 . 2.8861(18) yes
Cu1 . C2 5_555 2.8861(18) yes
Cu1 . C3 4_455 3.048(3) yes
Cu1 . C4 . 2.9333(18) yes
Cu1 . C4 5_555 2.9333(18) yes
Cu1 . C5 . 3.5261(19) yes
Cu1 . C5 5_555 3.5261(19) yes
Cu1 . C10 . 3.474(2) yes
Cu1 . C10 5_555 3.474(2) yes
Cu1 . C16 . 2.362(3) yes
Cu1 . H5 . 2.668(2) no
Cu1 . H5 5_555 2.668(2) no
Cu1 . H12 . 3.551(2) no
Cu1 . H12 5_555 3.551(2) no
O1 . N1 . 3.017(2) yes
O1 . N2 4_455 3.201(3) yes
O1 . C3 4_455 3.181(3) yes
O1 . C4 . 3.050(2) yes
O1 . C5 . 3.108(2) yes
O1 . C10 . 3.220(2) yes
O1 . C12 . 3.541(3) yes
O1 . C14 8_455 3.493(3) yes
O1 . C16 . 1.2650(19) yes
O1 . C17 . 2.402(3) yes
O1 . H5 . 2.711(2) no
O1 . H11 . 2.962(3) no
O1 . H12 8_455 3.411(3) no
O1 . H13 8_455 3.265(3) no
O1 . H14 8_455 2.986(3) no
O1 . H19 . 2.829(3) no
O1 . H20 . 3.145(3) no
O1 . H20 5_555 2.541(3) no
N1 . N2 4_455 3.347(3) yes
N1 . C1 . 2.419(3) yes
N1 . C2 . 1.304(2) yes
N1 . C2 5_555 2.981(2) yes
N1 . C4 . 1.450(2) yes
N1 . C5 . 2.435(2) yes
N1 . C9 . 2.459(2) yes
N1 . C10 . 2.862(2) yes
N1 . C11 . 3.457(3) yes
N1 . C13 . 2.947(3) yes
N1 . H1 . 1.936(2) no
N1 . H5 . 2.452(2) no
N1 . H6 . 3.011(3) no
N1 . H12 . 2.463(3) no
N2 . C1 . 2.574(3) yes
N2 . C2 . 3.469(3) yes
N2 . C2 5_555 3.469(3) yes
N2 . C3 . 1.156(4) yes
N2 . C16 4_555 3.477(4) yes
N2 . C17 1_655 3.360(4) yes
N2 . H1 . 3.369(3) no
N2 . H1 5_555 3.369(3) no
N2 . H12 4_555 3.069(3) no
N2 . H12 8_555 3.069(3) no
N2 . H18 4_555 3.063(3) no
N2 . H18 8_555 3.063(3) no
N2 . H19 1_655 2.509(4) no
N2 . H20 1_655 3.420(4) no
N2 . H20 5_655 3.420(4) no
C1 . C2 . 1.418(2) yes
C1 . C2 5_555 1.418(2) yes
C1 . C3 . 1.419(4) yes
C1 . C16 4_555 3.471(4) yes
C1 . H1 . 2.0341(18) no
C1 . H1 5_555 2.0341(18) no
C1 . H12 . 3.519(3) no
C1 . H12 5_555 3.519(3) no
C1 . H19 4_555 3.329(4) no
C2 . C3 . 2.428(3) yes
C2 . C4 . 2.348(3) yes
C2 . C5 . 3.329(3) yes
C2 . C9 . 3.062(3) yes
C2 . C13 . 3.202(3) yes
C2 . H1 . 0.950(2) no
C2 . H1 5_555 3.331(3) no
C2 . H5 . 3.317(3) no
C2 . H6 . 3.008(3) no
C2 . H12 . 2.616(3) no
C2 . H13 . 3.245(3) no
C2 . H19 4_555 3.467(4) no
C3 . C16 4_555 3.264(4) yes
C3 . H1 . 2.544(2) no
C3 . H1 5_555 2.544(2) no
C3 . H18 4_555 3.217(3) no
C3 . H18 8_555 3.217(3) no
C3 . H19 1_655 3.550(4) no
C4 . C5 . 1.398(3) yes
C4 . C6 . 2.391(3) yes
C4 . C7 . 2.749(3) yes
C4 . C8 . 2.384(3) yes
C4 . C9 . 1.394(3) yes
C4 . C10 . 2.544(3) yes
C4 . C11 . 3.330(3) yes
C4 . C13 . 2.563(3) yes
C4 . C14 . 3.576(3) yes
C4 . H1 . 2.441(3) no
C4 . H2 . 3.252(3) no
C4 . H4 . 3.244(3) no
C4 . H5 . 2.593(3) no
C4 . H6 . 3.091(3) no
C4 . H12 . 2.580(3) no
C4 . H13 . 3.453(3) no
C4 . H18 . 3.553(3) no
C5 . C6 . 1.399(3) yes
C5 . C7 . 2.414(3) yes
C5 . C8 . 2.790(3) yes
C5 . C9 . 2.452(3) yes
C5 . C10 . 1.517(3) yes
C5 . C11 . 2.501(3) yes
C5 . C12 . 2.540(3) yes
C5 . H1 . 3.402(3) no
C5 . H2 . 2.040(3) no
C5 . H3 . 3.269(3) no
C5 . H5 . 2.011(3) no
C5 . H6 . 2.655(3) no
C5 . H7 . 3.317(3) no
C5 . H8 . 2.704(3) no
C5 . H9 . 2.740(3) no
C5 . H10 . 3.344(3) no
C5 . H11 . 2.723(3) no
C6 . C7 . 1.379(3) yes
C6 . C8 . 2.388(3) yes
C6 . C9 . 2.801(3) yes
C6 . C10 . 2.537(3) yes
C6 . C11 . 3.341(3) yes
C6 . C12 . 2.958(3) yes
C6 . H2 . 0.950(3) no
C6 . H3 . 2.026(3) no
C6 . H4 . 3.243(3) no
C6 . H5 . 3.246(3) no
C6 . H8 . 3.149(3) no
C6 . H9 . 2.725(3) no
C6 . H11 . 3.069(3) no
C6 . H14 8_455 3.419(3) no
C6 . H17 7_564 3.220(3) no
C7 . C8 . 1.371(3) yes
C7 . C9 . 2.417(3) yes
C7 . H2 . 2.028(3) no
C7 . H3 . 0.950(3) no
C7 . H4 . 2.018(3) no
C7 . H8 2_665 3.531(3) no
C7 . H9 7_565 3.299(3) no
C7 . H17 7_564 3.201(3) no
C7 . H18 7_564 3.596(3) no
C8 . C9 . 1.401(3) yes
C8 . C13 . 2.520(3) yes
C8 . C14 . 3.146(3) yes
C8 . C15 . 3.032(3) yes
C8 . H2 . 3.244(3) no
C8 . H2 7_565 3.560(3) no
C8 . H3 . 2.018(3) no
C8 . H4 . 0.950(3) no
C8 . H8 2_665 3.084(3) no
C8 . H9 7_565 3.344(3) no
C8 . H12 . 3.271(3) no
C8 . H13 . 3.400(3) no
C8 . H13 8_455 3.522(3) no
C8 . H15 . 2.892(3) no
C8 . H17 . 2.766(3) no
C8 . H18 . 3.239(3) no
C9 . C13 . 1.516(3) yes
C9 . C14 . 2.524(3) yes
C9 . C15 . 2.505(3) yes
C9 . H1 . 2.894(3) no
C9 . H3 . 3.270(3) no
C9 . H4 . 2.039(3) no
C9 . H12 . 2.013(3) no
C9 . H13 . 2.687(3) no
C9 . H14 . 3.338(3) no
C9 . H15 . 2.722(3) no
C9 . H16 . 3.319(3) no
C9 . H17 . 2.706(3) no
C9 . H18 . 2.670(3) no
C10 . C11 . 1.520(3) yes
C10 . C12 . 1.523(3) yes
C10 . H2 . 2.685(3) no
C10 . H5 . 0.950(3) no
C10 . H5 5_555 3.584(4) no
C10 . H6 . 2.043(3) no
C10 . H7 . 2.046(3) no
C10 . H8 . 2.041(3) no
C10 . H9 . 2.042(3) no
C10 . H10 . 2.044(3) no
C10 . H11 . 2.051(3) no
C11 . C12 . 2.514(4) yes
C11 . H2 . 3.384(3) no
C11 . H4 2_665 3.284(3) no
C11 . H5 . 2.014(3) no
C11 . H6 . 0.950(4) no
C11 . H7 . 0.950(4) no
C11 . H8 . 0.950(4) no
C11 . H9 . 2.721(4) no
C11 . H10 . 2.665(4) no
C11 . H11 . 3.330(4) no
C11 . H11 8_554 3.173(4) no
C11 . H16 1_554 3.413(4) no
C11 . H20 4_554 3.346(4) no
C12 . H2 . 2.660(3) no
C12 . H3 7_564 3.460(3) no
C12 . H4 7_564 3.465(3) no
C12 . H5 . 2.015(3) no
C12 . H6 . 3.327(4) no
C12 . H6 8_454 3.291(4) no
C12 . H7 . 2.673(4) no
C12 . H8 . 2.721(4) no
C12 . H9 . 0.950(4) no
C12 . H10 . 0.950(4) no
C12 . H11 . 0.950(4) no
C12 . H16 1_554 3.496(4) no
C13 . C14 . 1.539(3) yes
C13 . C15 . 1.518(3) yes
C13 . H1 . 3.044(3) no
C13 . H4 . 2.654(3) no
C13 . H12 . 0.950(3) no
C13 . H13 . 2.059(3) no
C13 . H14 . 2.065(3) no
C13 . H15 . 2.057(3) no
C13 . H16 . 2.042(3) no
C13 . H17 . 2.041(3) no
C13 . H18 . 2.042(3) no
C13 . H19 4_555 3.424(2) no
C13 . H20 4_555 3.353(3) no
C14 . C15 . 2.522(4) yes
C14 . H1 . 3.215(3) no
C14 . H2 2_665 3.457(3) no
C14 . H4 . 3.027(3) no
C14 . H12 . 2.038(3) no
C14 . H13 . 0.950(4) no
C14 . H14 . 0.950(4) no
C14 . H15 . 0.950(3) no
C14 . H16 . 2.685(4) no
C14 . H17 . 2.716(4) no
C14 . H17 2_666 3.443(3) no
C14 . H18 . 3.339(4) no
C15 . H2 7_565 3.516(3) no
C15 . H3 7_565 3.111(3) no
C15 . H4 . 2.842(3) no
C15 . H12 . 2.022(3) no
C15 . H13 . 3.334(4) no
C15 . H14 . 2.695(4) no
C15 . H15 . 2.718(4) no
C15 . H15 2_666 3.437(3) no
C15 . H16 . 0.950(3) no
C15 . H17 . 0.950(4) no
C15 . H18 . 0.950(4) no
C15 . H20 4_555 3.447(3) no
C16 . C17 . 1.493(4) yes
C16 . H5 . 3.335(3) no
C16 . H5 5_555 3.335(3) no
C16 . H11 . 3.461(3) no
C16 . H11 5_555 3.461(3) no
C16 . H12 4_455 3.558(3) no
C16 . H12 8_455 3.558(3) no
C16 . H19 . 2.018(4) no
C16 . H20 . 2.039(4) no
C16 . H20 5_555 2.039(4) no
C17 . H7 4_454 3.201(4) no
C17 . H7 8_454 3.201(4) no
C17 . H12 4_455 3.077(3) no
C17 . H12 8_455 3.077(3) no
C17 . H19 . 0.989(5) no
C17 . H20 . 0.911(2) no
C17 . H20 5_555 0.9109(3) no

loop_
_geom_torsion_atom_site_label_1
_geom_torsion_site_symmetry_1
_geom_torsion_atom_site_label_2
_geom_torsion_site_symmetry_2
_geom_torsion_atom_site_label_3
_geom_torsion_site_symmetry_3
_geom_torsion_atom_site_label_4
_geom_torsion_site_symmetry_4
_geom_torsion
_geom_torsion_publ_flag
N1 . Cu1 . O1 . C16 . 166.1(1) yes
O1 . Cu1 . N1 . C2 . -177.1(1) yes
O1 . Cu1 . N1 . C4 . 6.4(2) yes
Cu1 . O1 . C16 . C17 . -175.2(2) yes
Cu1 . N1 . C2 . C1 . 5.7(2) yes
C4 . N1 . C2 . C1 . -177.9(2) yes
Cu1 . N1 . C4 . C5 . -73.3(2) yes
Cu1 . N1 . C4 . C9 . 105.1(2) yes
C2 . N1 . C4 . C5 . 110.0(2) yes
C2 . N1 . C4 . C9 . -71.6(2) yes
C3 . C1 . C2 . N1 . -175.5(2) yes
N1 . C4 . C5 . C6 . -179.2(2) yes
N1 . C4 . C5 . C10 . -1.4(2) yes
C9 . C4 . C5 . C6 . 2.4(3) yes
C9 . C4 . C5 . C10 . -179.8(2) yes
N1 . C4 . C9 . C8 . 179.9(2) yes
N1 . C4 . C9 . C13 . -0.8(3) yes
C5 . C4 . C9 . C8 . -1.7(3) yes
C5 . C4 . C9 . C13 . 177.5(2) yes
C4 . C5 . C6 . C7 . -1.2(3) yes
C10 . C5 . C6 . C7 . -179.0(2) yes
C4 . C5 . C10 . C11 . -87.8(2) yes
C4 . C5 . C10 . C12 . 146.0(2) yes
C6 . C5 . C10 . C11 . 89.9(2) yes
C6 . C5 . C10 . C12 . -36.3(3) yes
C5 . C6 . C7 . C8 . -0.6(3) yes
C6 . C7 . C8 . C9 . 1.4(3) yes
C7 . C8 . C9 . C4 . -0.2(3) yes
C7 . C8 . C9 . C13 . -179.5(2) yes
C4 . C9 . C13 . C14 . 112.6(2) yes
C4 . C9 . C13 . C15 . -122.6(2) yes
C8 . C9 . C13 . C14 . -68.1(3) yes
C8 . C9 . C13 . C15 . 56.6(3) yes
